data_2018982
loop_
_publ_author_name
'Wu, Xiang-Wen'
'Xin, Meng-Meng'
'Ma, Jian-Ping'
'Wu, Zhen-Hua'
'Dong, Yu-Bin'

_publ_section_title
;
 The coordination chemistry of two symmetric double-armed
 oxadiazole-bridged organic ligands with copper salts
;
_journal_coeditor_code OV3026
_journal_issue 6
_journal_name_full 'Acta Crystallographica Section C'
_journal_page_first 601
_journal_page_last 605
_journal_paper_doi 10.1107/S0108270113010913
_journal_volume 69
_journal_year 2013
_chemical_formula_iupac '[Cu (Cl O4)2 (C28 H20 N4 O5)2]'
_chemical_formula_moiety 'C56 H40 Cl2 Cu N8 O18'
_chemical_formula_sum 'C56 H40 Cl2 Cu N8 O18'
_chemical_formula_weight 1247.40
_chemical_name_systematic
'Bis(4-methyl-{5-[5-methyl-2-(pyridin-3-ylcarbonyloxy)phenyl]-1,3,4-oxadiazol-2-yl}phenyl pyridine-3-carboxylate)bis(perchlorato)copper(II)'
_space_group_IT_number 2
_symmetry_cell_setting triclinic
_symmetry_space_group_name_Hall '-P 1'
_symmetry_space_group_name_H-M 'P -1'
_atom_sites_solution_hydrogens geom
_atom_sites_solution_primary direct
_atom_sites_solution_secondary difmap
_audit_creation_method SHELXL97
_cell_angle_alpha 72.226(11)
_cell_angle_beta 82.736(12)
_cell_angle_gamma 60.549(9)
_cell_formula_units_Z 1
_cell_length_a 10.342(8)
_cell_length_b 10.408(8)
_cell_length_c 15.633(12)
_cell_measurement_reflns_used 1591
_cell_measurement_temperature 298(2)
_cell_measurement_theta_max 22.222
_cell_measurement_theta_min 2.342
_cell_volume 1394.8(19)
_computing_cell_refinement 'SAINT (Bruker, 2003)'
_computing_data_collection 'SMART (Bruker, 2003)'
_computing_data_reduction 'SAINT (Bruker, 2003)'
_computing_molecular_graphics
;
SHELXTL (Sheldrick, 2008), POV-ray (Cason, 2003) and DIAMOND
(Brandenburg, 2009)
;
_computing_publication_material 'SHELXTL (Sheldrick, 2008)'
_computing_structure_refinement 'SHELXL97 (Sheldrick, 2008)'
_computing_structure_solution 'SHELXS97 (Sheldrick, 2008)'
_diffrn_ambient_temperature 298(2)
_diffrn_measured_fraction_theta_full 0.981
_diffrn_measured_fraction_theta_max 0.981
_diffrn_measurement_device_type 'Bruker SMART CCD area-detector'
_diffrn_measurement_method '\f and \w'
_diffrn_radiation_monochromator graphite
_diffrn_radiation_source 'fine-focus sealed tube'
_diffrn_radiation_type MoK\a
_diffrn_radiation_wavelength 0.71073
_diffrn_reflns_av_R_equivalents 0.0260
_diffrn_reflns_av_sigmaI/netI 0.0650
_diffrn_reflns_limit_h_max 12
_diffrn_reflns_limit_h_min -12
_diffrn_reflns_limit_k_max 11
_diffrn_reflns_limit_k_min -12
_diffrn_reflns_limit_l_max 18
_diffrn_reflns_limit_l_min -12
_diffrn_reflns_number 7366
_diffrn_reflns_theta_full 25.50
_diffrn_reflns_theta_max 25.50
_diffrn_reflns_theta_min 2.26
_exptl_absorpt_coefficient_mu 0.570
_exptl_absorpt_correction_T_max 0.9558
_exptl_absorpt_correction_T_min 0.8897
_exptl_absorpt_correction_type multi-scan
_exptl_absorpt_process_details '(SADABS; Bruker, 2003)'
_exptl_crystal_colour purple
_exptl_crystal_density_diffrn 1.485
_exptl_crystal_density_method 'not measured'
_exptl_crystal_description block
_exptl_crystal_F_000 639
_exptl_crystal_size_max 0.21
_exptl_crystal_size_mid 0.11
_exptl_crystal_size_min 0.08
_refine_diff_density_max 0.492
_refine_diff_density_min -0.363
_refine_ls_extinction_method none
_refine_ls_goodness_of_fit_ref 1.023
_refine_ls_hydrogen_treatment constr
_refine_ls_matrix_type full
_refine_ls_number_parameters 415
_refine_ls_number_reflns 5104
_refine_ls_number_restraints 2
_refine_ls_restrained_S_all 1.023
_refine_ls_R_factor_all 0.0871
_refine_ls_R_factor_gt 0.0586
_refine_ls_shift/su_max 0.001
_refine_ls_shift/su_mean 0.000
_refine_ls_structure_factor_coef Fsqd
_refine_ls_weighting_details 'calc w = 1/[\s^2^(Fo^2^)+(0.0726P)^2^+0.2788P] where P=(Fo^2^+2Fc^2^)/3'
_refine_ls_weighting_scheme calc
_refine_ls_wR_factor_gt 0.1380
_refine_ls_wR_factor_ref 0.1547
_reflns_number_gt 3514
_reflns_number_total 5104
_reflns_threshold_expression I>2\s(I)
_cod_data_source_file ov3026.cif
_cod_data_source_block I
_cod_original_cell_volume 1394.7(18)
_cod_database_code 2018982
_cod_database_fobs_code 2018982

loop_
_symmetry_equiv_pos_as_xyz
'x, y, z'
'-x, -y, -z'

loop_
_atom_site_type_symbol
_atom_site_label
_atom_site_fract_x
_atom_site_fract_y
_atom_site_fract_z
_atom_site_U_iso_or_equiv
_atom_site_adp_type
_atom_site_calc_flag
_atom_site_refinement_flags
_atom_site_occupancy
_atom_site_symmetry_multiplicity
_atom_site_disorder_assembly
_atom_site_disorder_group
C C4 0.6373(4) 0.0343(4) 0.8700(3) 0.0511(10) Uani d D 1 1 . .
C C5 0.7758(4) -0.0069(4) 0.9000(2) 0.0456(9) Uani d . 1 1 A .
H H5 0.8576 -0.0916 0.8871 0.055 Uiso calc R 1 1 . .
C C6 0.6158(4) -0.0464(5) 0.8141(3) 0.0551(10) Uani d . 1 1 A .
C C7 0.7395(4) -0.2706(4) 0.7659(3) 0.0486(9) Uani d . 1 1 A .
C C8 0.6761(5) -0.3652(5) 0.7851(3) 0.0642(12) Uani d . 1 1 . .
H H8 0.6178 -0.3691 0.8353 0.077 Uiso calc R 1 1 . .
C C9 0.7001(5) -0.4551(5) 0.7285(3) 0.0676(12) Uani d . 1 1 . .
H H9 0.6582 -0.5200 0.7419 0.081 Uiso calc R 1 1 . .
C C10 0.7843(4) -0.4501(5) 0.6535(3) 0.0584(11) Uani d . 1 1 . .
C C11 0.8434(4) -0.3520(5) 0.6353(3) 0.0544(10) Uani d . 1 1 . .
H H11 0.8989 -0.3462 0.5840 0.065 Uiso calc R 1 1 . .
C C12 0.8239(4) -0.2612(4) 0.6900(3) 0.0474(9) Uani d . 1 1 . .
C C13 0.8087(5) -0.5484(6) 0.5934(4) 0.0826(15) Uani d . 1 1 . .
H H13A 0.8393 -0.6523 0.6292 0.124 Uiso calc R 1 1 . .
H H13B 0.8845 -0.5462 0.5515 0.124 Uiso calc R 1 1 . .
H H13C 0.7179 -0.5094 0.5611 0.124 Uiso calc R 1 1 . .
C C14 0.8965(4) -0.1662(4) 0.6714(3) 0.0451(9) Uani d . 1 1 . .
C C15 1.0684(4) -0.1085(4) 0.6241(3) 0.0448(9) Uani d . 1 1 . .
C C16 1.2096(4) -0.1293(4) 0.5830(2) 0.0462(9) Uani d . 1 1 . .
C C17 1.2653(4) -0.2022(4) 0.5147(3) 0.0517(10) Uani d . 1 1 . .
H H17 1.2092 -0.2343 0.4935 0.062 Uiso calc R 1 1 . .
C C18 1.4018(4) -0.2279(4) 0.4781(3) 0.0541(10) Uani d . 1 1 . .
C C19 1.4847(5) -0.1822(5) 0.5125(3) 0.0601(11) Uani d . 1 1 . .
H H19 1.5771 -0.1994 0.4890 0.072 Uiso calc R 1 1 . .
C C20 1.4338(4) -0.1120(5) 0.5806(3) 0.0593(11) Uani d . 1 1 . .
H H20 1.4923 -0.0842 0.6033 0.071 Uiso calc R 1 1 . .
C C21 1.2969(4) -0.0835(4) 0.6144(3) 0.0484(9) Uani d . 1 1 . .
C C22 1.4585(5) -0.3024(5) 0.4030(3) 0.0714(13) Uani d . 1 1 . .
H H22A 1.4980 -0.4116 0.4271 0.107 Uiso calc R 1 1 . .
H H22B 1.5352 -0.2805 0.3729 0.107 Uiso calc R 1 1 . .
H H22C 1.3785 -0.2627 0.3611 0.107 Uiso calc R 1 1 . .
C C23 1.1989(4) 0.1327(5) 0.6685(3) 0.0501(10) Uani d . 1 1 . .
C C24 1.1406(4) 0.1844(4) 0.7505(3) 0.0464(9) Uani d . 1 1 . .
C C25 1.1310(4) 0.3182(5) 0.7572(3) 0.0574(11) Uani d . 1 1 . .
H H25 1.1609 0.3772 0.7103 0.069 Uiso calc R 1 1 . .
C C26 1.0769(5) 0.3626(5) 0.8337(3) 0.0663(12) Uani d . 1 1 . .
H H26 1.0705 0.4516 0.8399 0.080 Uiso calc R 1 1 . .
C C27 1.0327(4) 0.2743(5) 0.9005(3) 0.0572(10) Uani d . 1 1 A .
H H27 0.9951 0.3058 0.9520 0.069 Uiso calc R 1 1 . .
C C28 1.0929(4) 0.1006(4) 0.8204(2) 0.0456(9) Uani d . 1 1 A .
H H28 1.0971 0.0119 0.8153 0.055 Uiso calc R 1 1 . .
Cl Cl1 0.79045(12) 0.35642(12) 1.11101(8) 0.0620(3) Uani d . 1 1 A .
Cu Cu1 1.0000 0.0000 1.0000 0.0462(2) Uani d S 1 2 . .
N N1 0.7987(3) 0.0684(4) 0.9468(2) 0.0507(8) Uani d . 1 1 . .
N N2 0.8640(3) -0.0468(4) 0.6954(2) 0.0511(8) Uani d . 1 1 . .
N N3 0.9776(3) -0.0077(4) 0.6642(2) 0.0509(8) Uani d . 1 1 . .
N N4 1.0405(3) 0.1439(3) 0.8958(2) 0.0479(8) Uani d . 1 1 . .
O O1 1.0239(3) -0.2121(3) 0.62421(17) 0.0474(6) Uani d . 1 1 . .
O O2 0.7295(3) -0.1906(3) 0.82628(17) 0.0495(6) Uani d . 1 1 . .
O O3 0.5107(3) 0.0069(4) 0.7652(2) 0.0818(10) Uani d . 1 1 . .
O O4 1.2472(3) -0.0193(3) 0.68617(17) 0.0483(6) Uani d . 1 1 . .
O O5 1.2029(3) 0.2143(3) 0.5975(2) 0.0743(9) Uani d . 1 1 . .
O O6 0.6445(4) 0.3796(5) 1.1170(4) 0.151(2) Uani d . 1 1 . .
O O7 0.8322(6) 0.3522(5) 1.1930(3) 0.1442(19) Uani d . 1 1 . .
O O8 0.7933(5) 0.4778(4) 1.0446(3) 0.1182(16) Uani d . 1 1 . .
O O9 0.8848(3) 0.2139(3) 1.0887(2) 0.0764(9) Uani d . 1 1 . .
C C1 0.700(4) 0.209(5) 0.940(3) 0.064(8) Uani d P 0.30(4) 1 A 1
H H1 0.7238 0.2716 0.9593 0.076 Uiso calc PR 0.30(4) 1 A 1
C C2 0.561(3) 0.267(4) 0.905(4) 0.080(11) Uani d PD 0.30(4) 1 A 1
H H2 0.4861 0.3633 0.9082 0.096 Uiso calc PR 0.30(4) 1 A 1
C C3 0.532(3) 0.186(2) 0.865(3) 0.080(11) Uani d PD 0.30(4) 1 A 1
H H3 0.4421 0.2303 0.8349 0.096 Uiso calc PR 0.30(4) 1 A 1
C C1' 0.6731(19) 0.1792(18) 0.9743(13) 0.066(4) Uani d P 0.70(4) 1 A 2
H H1' 0.6848 0.2287 1.0109 0.079 Uiso calc PR 0.70(4) 1 A 2
C C2' 0.5315(15) 0.2208(18) 0.9507(13) 0.082(4) Uani d PD 0.70(4) 1 A 2
H H2' 0.4497 0.2977 0.9700 0.098 Uiso calc PR 0.70(4) 1 A 2
C C3' 0.5132(11) 0.1480(15) 0.8991(11) 0.066(4) Uani d PD 0.70(4) 1 A 2
H H3' 0.4182 0.1735 0.8829 0.079 Uiso calc PR 0.70(4) 1 A 2

loop_
_atom_site_aniso_label
_atom_site_aniso_U_11
_atom_site_aniso_U_22
_atom_site_aniso_U_33
_atom_site_aniso_U_12
_atom_site_aniso_U_13
_atom_site_aniso_U_23
C4 0.040(2) 0.057(2) 0.057(3) -0.0185(19) -0.0036(18) -0.024(2)
C5 0.0377(19) 0.053(2) 0.051(2) -0.0215(17) 0.0060(17) -0.0239(19)
C6 0.041(2) 0.076(3) 0.062(3) -0.035(2) 0.006(2) -0.024(2)
C7 0.044(2) 0.056(2) 0.056(2) -0.0274(18) -0.0025(19) -0.022(2)
C8 0.061(3) 0.083(3) 0.073(3) -0.050(2) 0.016(2) -0.030(3)
C9 0.070(3) 0.076(3) 0.085(3) -0.052(3) 0.006(3) -0.033(3)
C10 0.051(2) 0.071(3) 0.072(3) -0.034(2) 0.002(2) -0.036(2)
C11 0.045(2) 0.069(3) 0.058(3) -0.029(2) 0.0022(19) -0.026(2)
C12 0.0383(19) 0.058(2) 0.054(2) -0.0256(18) 0.0030(18) -0.022(2)
C13 0.080(3) 0.085(3) 0.110(4) -0.043(3) -0.002(3) -0.054(3)
C14 0.040(2) 0.057(2) 0.046(2) -0.0269(18) 0.0023(17) -0.0192(19)
C15 0.043(2) 0.050(2) 0.048(2) -0.0269(18) -0.0035(18) -0.0127(18)
C16 0.047(2) 0.054(2) 0.043(2) -0.0296(18) 0.0072(18) -0.0145(18)
C17 0.058(2) 0.058(2) 0.050(2) -0.035(2) 0.005(2) -0.019(2)
C18 0.053(2) 0.056(2) 0.053(2) -0.027(2) 0.015(2) -0.018(2)
C19 0.052(2) 0.068(3) 0.067(3) -0.034(2) 0.021(2) -0.025(2)
C20 0.051(2) 0.074(3) 0.068(3) -0.040(2) 0.011(2) -0.024(2)
C21 0.054(2) 0.055(2) 0.043(2) -0.0320(19) 0.0068(19) -0.0144(18)
C22 0.079(3) 0.080(3) 0.069(3) -0.045(3) 0.022(3) -0.034(3)
C23 0.0360(19) 0.056(2) 0.057(3) -0.0234(18) 0.0069(19) -0.014(2)
C24 0.0364(19) 0.052(2) 0.051(2) -0.0219(17) 0.0005(17) -0.0136(19)
C25 0.053(2) 0.056(2) 0.068(3) -0.033(2) 0.000(2) -0.012(2)
C26 0.073(3) 0.049(2) 0.084(3) -0.032(2) -0.008(3) -0.019(2)
C27 0.063(3) 0.060(3) 0.058(3) -0.029(2) 0.001(2) -0.030(2)
C28 0.046(2) 0.050(2) 0.047(2) -0.0250(18) 0.0055(18) -0.0192(18)
Cl1 0.0616(6) 0.0505(6) 0.0743(8) -0.0240(5) -0.0045(6) -0.0206(6)
Cu1 0.0479(4) 0.0619(4) 0.0419(4) -0.0314(3) 0.0045(3) -0.0240(3)
N1 0.0465(18) 0.0529(19) 0.061(2) -0.0241(16) 0.0020(16) -0.0272(17)
N2 0.0413(17) 0.058(2) 0.062(2) -0.0279(15) 0.0086(16) -0.0243(17)
N3 0.0443(17) 0.057(2) 0.061(2) -0.0294(16) 0.0076(16) -0.0231(17)
N4 0.0468(18) 0.0517(19) 0.053(2) -0.0255(15) 0.0009(15) -0.0215(16)
O1 0.0426(14) 0.0593(16) 0.0548(16) -0.0309(13) 0.0088(12) -0.0263(13)
O2 0.0446(14) 0.0597(17) 0.0532(16) -0.0282(13) 0.0038(12) -0.0228(14)
O3 0.0514(17) 0.096(2) 0.108(3) -0.0283(17) -0.0227(18) -0.044(2)
O4 0.0534(15) 0.0577(16) 0.0467(15) -0.0355(13) 0.0084(13) -0.0187(13)
O5 0.081(2) 0.0655(19) 0.0581(19) -0.0322(17) 0.0236(17) -0.0081(16)
O6 0.067(2) 0.154(4) 0.272(7) -0.056(3) 0.045(3) -0.126(5)
O7 0.234(6) 0.121(4) 0.090(3) -0.091(4) -0.038(3) -0.020(3)
O8 0.152(4) 0.057(2) 0.102(3) -0.029(2) 0.037(3) -0.016(2)
O9 0.0608(18) 0.0482(16) 0.114(3) -0.0201(14) 0.0094(18) -0.0284(18)
C1 0.051(12) 0.076(18) 0.09(2) -0.035(11) 0.011(14) -0.050(17)
C2 0.038(11) 0.046(12) 0.15(3) 0.007(8) -0.011(14) -0.054(17)
C3 0.028(9) 0.10(2) 0.09(2) -0.007(11) -0.008(12) -0.040(15)
C1' 0.059(8) 0.060(6) 0.086(10) -0.021(4) 0.003(6) -0.045(7)
C2' 0.049(5) 0.069(7) 0.115(10) -0.007(5) 0.005(6) -0.049(7)
C3' 0.049(5) 0.065(5) 0.087(8) -0.021(4) 0.001(4) -0.037(6)

loop_
_atom_type_symbol
_atom_type_description
_atom_type_scat_dispersion_real
_atom_type_scat_dispersion_imag
_atom_type_scat_source
C C 0.0033 0.0016 'International Tables Vol C Tables 4.2.6.8 and 6.1.1.4'
H H 0.0000 0.0000 'International Tables Vol C Tables 4.2.6.8 and 6.1.1.4'
N N 0.0061 0.0033 'International Tables Vol C Tables 4.2.6.8 and 6.1.1.4'
O O 0.0106 0.0060 'International Tables Vol C Tables 4.2.6.8 and 6.1.1.4'
Cu Cu 0.3201 1.2651 'International Tables Vol C Tables 4.2.6.8 and 6.1.1.4'
Cl Cl 0.1484 0.1585 'International Tables Vol C Tables 4.2.6.8 and 6.1.1.4'

loop_
_geom_angle_atom_site_label_1
_geom_angle_atom_site_label_2
_geom_angle_atom_site_label_3
_geom_angle_site_symmetry_1
_geom_angle_site_symmetry_3
_geom_angle
C5 C4 C3 . . 113.6(12)
C5 C4 C3' . . 118.3(6)
C5 C4 C6 . . 122.3(3)
C3 C4 C6 . . 119.7(12)
C3' C4 C6 . . 119.2(6)
N1 C5 C4 . . 123.4(3)
N1 C5 H5 . . 118.3
C4 C5 H5 . . 118.3
O3 C6 O2 . . 123.4(4)
O3 C6 C4 . . 125.2(4)
O2 C6 C4 . . 111.4(3)
C8 C7 C12 . . 120.9(4)
C8 C7 O2 . . 120.4(4)
C12 C7 O2 . . 118.6(3)
C7 C8 C9 . . 119.3(4)
C7 C8 H8 . . 120.4
C9 C8 H8 . . 120.4
C10 C9 C8 . . 121.4(4)
C10 C9 H9 . . 119.3
C8 C9 H9 . . 119.3
C11 C10 C9 . . 117.8(4)
C11 C10 C13 . . 121.8(4)
C9 C10 C13 . . 120.4(4)
C10 C11 C12 . . 123.0(4)
C10 C11 H11 . . 118.5
C12 C11 H11 . . 118.5
C11 C12 C7 . . 117.6(3)
C11 C12 C14 . . 121.2(3)
C7 C12 C14 . . 121.1(3)
C10 C13 H13A . . 109.5
C10 C13 H13B . . 109.5
H13A C13 H13B . . 109.5
C10 C13 H13C . . 109.5
H13A C13 H13C . . 109.5
H13B C13 H13C . . 109.5
N2 C14 O1 . . 112.6(3)
N2 C14 C12 . . 130.6(3)
O1 C14 C12 . . 116.8(3)
N3 C15 O1 . . 112.8(3)
N3 C15 C16 . . 129.8(3)
O1 C15 C16 . . 117.4(3)
C17 C16 C21 . . 118.1(3)
C17 C16 C15 . . 121.3(3)
C21 C16 C15 . . 120.5(3)
C18 C17 C16 . . 121.5(4)
C18 C17 H17 . . 119.2
C16 C17 H17 . . 119.2
C17 C18 C19 . . 118.0(4)
C17 C18 C22 . . 121.0(4)
C19 C18 C22 . . 121.0(4)
C20 C19 C18 . . 121.9(4)
C20 C19 H19 . . 119.1
C18 C19 H19 . . 119.1
C21 C20 C19 . . 119.5(4)
C21 C20 H20 . . 120.3
C19 C20 H20 . . 120.3
C20 C21 O4 . . 120.0(3)
C20 C21 C16 . . 121.0(4)
O4 C21 C16 . . 118.8(3)
C18 C22 H22A . . 109.5
C18 C22 H22B . . 109.5
H22A C22 H22B . . 109.5
C18 C22 H22C . . 109.5
H22A C22 H22C . . 109.5
H22B C22 H22C . . 109.5
O5 C23 O4 . . 124.9(4)
O5 C23 C24 . . 124.3(4)
O4 C23 C24 . . 110.8(3)
C28 C24 C25 . . 119.2(4)
C28 C24 C23 . . 120.3(3)
C25 C24 C23 . . 120.5(4)
C26 C25 C24 . . 119.1(4)
C26 C25 H25 . . 120.4
C24 C25 H25 . . 120.4
C27 C26 C25 . . 118.8(4)
C27 C26 H26 . . 120.6
C25 C26 H26 . . 120.6
N4 C27 C26 . . 123.4(4)
N4 C27 H27 . . 118.3
C26 C27 H27 . . 118.3
N4 C28 C24 . . 121.7(3)
N4 C28 H28 . . 119.2
C24 C28 H28 . . 119.2
O8 Cl1 O7 . . 109.8(3)
O8 Cl1 O6 . . 108.5(3)
O7 Cl1 O6 . . 108.2(4)
O8 Cl1 O9 . . 110.4(2)
O7 Cl1 O9 . . 111.5(3)
O6 Cl1 O9 . . 108.3(2)
N4 Cu1 N4 . 2_757 180.0000(10)
N4 Cu1 N1 . 2_757 87.39(13)
N4 Cu1 N1 2_757 2_757 92.61(13)
N4 Cu1 N1 . . 92.61(13)
N4 Cu1 N1 2_757 . 87.39(13)
N1 Cu1 N1 2_757 . 180.0
N4 Cu1 O9 . . 89.96(12)
N4 Cu1 O9 2_757 . 90.04(12)
N1 Cu1 O9 2_757 . 86.95(11)
N1 Cu1 O9 . . 93.05(11)
C1 N1 C5 . . 118.3(16)
C5 N1 C1' . . 115.8(7)
C1 N1 Cu1 . . 115.5(16)
C5 N1 Cu1 . . 124.0(3)
C1' N1 Cu1 . . 118.9(7)
C14 N2 N3 . . 106.6(3)
C15 N3 N2 . . 105.7(3)
C27 N4 C28 . . 117.8(3)
C27 N4 Cu1 . . 123.3(3)
C28 N4 Cu1 . . 118.5(2)
C14 O1 C15 . . 102.3(3)
C6 O2 C7 . . 117.8(3)
C23 O4 C21 . . 117.6(3)
Cl1 O9 Cu1 . . 161.1(2)
N1 C1 C2 . . 120(3)
N1 C1 H1 . . 119.9
C2 C1 H1 . . 119.9
C3 C2 C1 . . 120(2)
C3 C2 H2 . . 119.9
C1 C2 H2 . . 119.9
C2 C3 C4 . . 120.2(19)
C2 C3 H3 . . 119.9
C4 C3 H3 . . 119.9
C2' C1' N1 . . 123.5(12)
C2' C1' H1' . . 118.2
N1 C1' H1' . . 118.2
C3' C2' C1' . . 118.7(11)
C3' C2' H2' . . 120.6
C1' C2' H2' . . 120.6
C2' C3' C4 . . 119.8(10)
C2' C3' H3' . . 120.1
C4 C3' H3' . . 120.1

loop_
_geom_bond_atom_site_label_1
_geom_bond_atom_site_label_2
_geom_bond_site_symmetry_2
_geom_bond_distance
_geom_bond_publ_flag
C4 C5 . 1.379(5) ?
C4 C3 . 1.390(10) ?
C4 C3' . 1.394(7) ?
C4 C6 . 1.482(5) ?
C5 N1 . 1.334(4) ?
C5 H5 . 0.9300 ?
C6 O3 . 1.197(5) ?
C6 O2 . 1.349(5) ?
C7 C8 . 1.377(5) ?
C7 C12 . 1.389(5) ?
C7 O2 . 1.402(4) ?
C8 C9 . 1.393(6) ?
C8 H8 . 0.9300 ?
C9 C10 . 1.374(6) ?
C9 H9 . 0.9300 ?
C10 C11 . 1.374(5) ?
C10 C13 . 1.506(6) ?
C11 C12 . 1.388(5) ?
C11 H11 . 0.9300 ?
C12 C14 . 1.458(5) ?
C13 H13A . 0.9600 ?
C13 H13B . 0.9600 ?
C13 H13C . 0.9600 ?
C14 N2 . 1.280(5) ?
C14 O1 . 1.363(4) ?
C15 N3 . 1.289(4) ?
C15 O1 . 1.364(4) ?
C15 C16 . 1.459(5) ?
C16 C17 . 1.398(5) ?
C16 C21 . 1.400(5) ?
C17 C18 . 1.382(5) ?
C17 H17 . 0.9300 ?
C18 C19 . 1.386(6) ?
C18 C22 . 1.503(6) ?
C19 C20 . 1.378(6) ?
C19 H19 . 0.9300 ?
C20 C21 . 1.366(5) ?
C20 H20 . 0.9300 ?
C21 O4 . 1.395(4) ?
C22 H22A . 0.9600 ?
C22 H22B . 0.9600 ?
C22 H22C . 0.9600 ?
C23 O5 . 1.184(5) ?
C23 O4 . 1.350(4) ?
C23 C24 . 1.484(5) ?
C24 C28 . 1.380(5) ?
C24 C25 . 1.382(5) ?
C25 C26 . 1.368(6) ?
C25 H25 . 0.9300 ?
C26 C27 . 1.360(6) ?
C26 H26 . 0.9300 ?
C27 N4 . 1.344(5) ?
C27 H27 . 0.9300 ?
C28 N4 . 1.345(5) ?
C28 H28 . 0.9300 ?
Cl1 O8 . 1.379(4) ?
Cl1 O7 . 1.385(4) ?
Cl1 O6 . 1.402(4) ?
Cl1 O9 . 1.442(3) ?
Cu1 N4 . 2.006(3) y
Cu1 N4 2_757 2.006(3) y
Cu1 N1 2_757 2.038(3) y
Cu1 N1 . 2.038(3) y
Cu1 O9 . 2.676(3) y
N1 C1 . 1.29(4) ?
N1 C1' . 1.375(17) ?
N2 N3 . 1.410(4) ?
C1 C2 . 1.38(4) ?
C1 H1 . 0.9300 ?
C2 C3 . 1.342(11) ?
C2 H2 . 0.9300 ?
C3 H3 . 0.9300 ?
C1' C2' . 1.373(19) ?
C1' H1' . 0.9300 ?
C2' C3' . 1.346(9) ?
C2' H2' . 0.9300 ?
C3' H3' . 0.9300 ?

loop_
_geom_torsion_atom_site_label_1
_geom_torsion_atom_site_label_2
_geom_torsion_atom_site_label_3
_geom_torsion_atom_site_label_4
_geom_torsion_site_symmetry_1
_geom_torsion
_geom_torsion_publ_flag
C3 C4 C5 N1 . 20(2) ?
C3' C4 C5 N1 . -8.2(11) ?
C6 C4 C5 N1 . 176.8(4) ?
C5 C4 C6 O3 . -157.1(4) ?
C3 C4 C6 O3 . -2(3) ?
C3' C4 C6 O3 . 27.9(11) ?
C5 C4 C6 O2 . 24.0(5) ?
C3' C4 C6 O2 . -151.0(9) ?
O2 C7 C8 C9 . -173.7(4) ?
C10 C11 C12 C14 . 176.0(4) ?
O2 C7 C12 C11 . 174.4(3) ?
C8 C7 C12 C14 . -177.4(4) ?
O2 C7 C12 C14 . -2.1(5) ?
C11 C12 C14 N2 . 158.0(4) ?
C7 C12 C14 N2 . -25.6(6) y
C11 C12 C14 O1 . -25.3(5) ?
C7 C12 C14 O1 . 151.1(3) ?
N3 C15 C16 C17 . -155.3(4) ?
O1 C15 C16 C17 . 27.2(5) ?
N3 C15 C16 C21 . 28.1(6) y
O1 C15 C16 C21 . -149.4(3) ?
C15 C16 C17 C18 . -177.3(4) ?
C19 C20 C21 O4 . 176.9(4) ?
C19 C20 C21 C16 . 2.2(6) ?
C15 C16 C21 C20 . 175.5(4) ?
C17 C16 C21 O4 . -176.0(3) ?
O5 C23 C24 C28 . 157.9(4) ?
O4 C23 C24 C28 . -22.4(5) ?
O5 C23 C24 C25 . -21.0(6) ?
O4 C23 C24 C25 . 158.6(3) ?
C4 C5 N1 C1 . -23(2) ?
C4 C5 N1 C1' . 8.3(11) ?
C4 C5 N1 Cu1 . 175.1(3) ?
N4 Cu1 N1 C1 . -65(2) ?
N4 Cu1 N1 C1 2_757 115(2) ?
O9 Cu1 N1 C1 . 25(2) ?
N4 Cu1 N1 C5 . 97.4(3) ?
N4 Cu1 N1 C5 2_757 -82.6(3) ?
O9 Cu1 N1 C5 . -172.5(3) ?
N4 Cu1 N1 C1' . -96.2(10) ?
N4 Cu1 N1 C1' 2_757 83.8(10) ?
O9 Cu1 N1 C1' . -6.1(10) ?
C12 C14 N2 N3 . 175.8(4) ?
C16 C15 N3 N2 . -176.5(4) ?
C26 C27 N4 Cu1 . 171.9(3) ?
C24 C28 N4 Cu1 . -171.8(3) ?
N1 Cu1 N4 C27 2_757 -74.4(3) ?
N1 Cu1 N4 C27 . 105.6(3) ?
O9 Cu1 N4 C27 . 12.6(3) ?
N1 Cu1 N4 C28 2_757 98.5(3) ?
N1 Cu1 N4 C28 . -81.5(3) ?
O9 Cu1 N4 C28 . -174.6(3) ?
C12 C14 O1 C15 . -175.8(3) ?
C16 C15 O1 C14 . 176.3(3) ?
O3 C6 O2 C7 . 13.1(6) ?
C4 C6 O2 C7 . -167.9(3) ?
C8 C7 O2 C6 . -93.1(4) ?
C12 C7 O2 C6 . 91.7(4) ?
O5 C23 O4 C21 . -4.3(6) ?
C24 C23 O4 C21 . 176.1(3) ?
C20 C21 O4 C23 . 76.7(4) ?
C16 C21 O4 C23 . -108.5(4) ?
O8 Cl1 O9 Cu1 . -57.8(6) ?
O6 Cl1 O9 Cu1 . 60.9(6) ?
N4 Cu1 O9 Cl1 . 59.6(6) ?
N4 Cu1 O9 Cl1 2_757 -120.4(6) ?
N1 Cu1 O9 Cl1 2_757 147.0(6) ?
N1 Cu1 O9 Cl1 . -33.0(6) ?
C5 N1 C1 C2 . 16(3) ?
C1' N1 C1 C2 . -76(4) ?
N1 C1 C2 C3 . -10(4) ?
C1 C2 C3 C4 . 8(4) ?
C5 C4 C3 C2 . -13(3) ?
C3' C4 C3 C2 . 94(4) ?
C6 C4 C3 C2 . -170(2) ?
C1 N1 C1' C2' . 97(5) ?
C5 N1 C1' C2' . -4.8(15) ?
Cu1 N1 C1' C2' . -172.3(9) ?
C5 C4 C3' C2' . 4.0(14) ?
C3 C4 C3' C2' . -82(3) ?
